data_7220609
loop_
_publ_author_name
'Tan, Chunhong'
'Jin, Meiliang'
'Zhang, Hao'
'Hu, Shengmin'
'Sheng, Tianlu'
'Wu, Xintao'

_publ_section_title
;
 Penta and hexanuclear nickel tiara-like clusters with two different
 thiolate bridges
;
_journal_issue 27
_journal_name_full CrystEngComm
_journal_page_first 5110
_journal_paper_doi 10.1039/C5CE00863H
_journal_volume 17
_journal_year 2015
_chemical_formula_sum 'C32 H36 Ni6 S12'
_chemical_formula_weight 1157.59
_chemical_name_systematic
; 
 ? 
;
_space_group_IT_number 13
_symmetry_cell_setting monoclinic
_symmetry_space_group_name_Hall '-P 2yac'
_symmetry_space_group_name_H-M 'P 1 2/n 1'
_atom_sites_solution_hydrogens geom
_atom_sites_solution_primary direct
_atom_sites_solution_secondary difmap
_audit_creation_method SHELXL-97
_audit_update_record
;
2015-03-24 deposited with the CCDC.
2015-06-01 downloaded from the CCDC.
;
_cell_angle_alpha 90.00
_cell_angle_beta 103.641(10)
_cell_angle_gamma 90.00
_cell_formula_units_Z 2
_cell_length_a 11.621(2)
_cell_length_b 12.8025(18)
_cell_length_c 14.234(2)
_cell_measurement_temperature 293(2)
_cell_measurement_theta_max 27.4410
_cell_measurement_theta_min 2.4050
_cell_volume 2058.0(5)
_computing_cell_refinement 'CrystalClear (Rigaku Inc., 2007)'
_computing_data_collection 'CrystalClear (Rigaku Inc., 2007)'
_computing_data_reduction 'CrystalClear (Rigaku Inc., 2007)'
_computing_structure_refinement 'SHELXL-97 (Sheldrick, 1997)'
_computing_structure_solution 'SHELXS-97 (Sheldrick, 1990)'
_diffrn_ambient_temperature 293(2)
_diffrn_detector_area_resol_mean 13.6612
_diffrn_measured_fraction_theta_full 0.996
_diffrn_measured_fraction_theta_max 0.996
_diffrn_measurement_device_type 'Mercury2 (2x2 bin mode)'
_diffrn_measurement_method CCD_Profile_fitting
_diffrn_radiation_monochromator graphite
_diffrn_radiation_source 'fine-focus sealed tube'
_diffrn_radiation_type MoK\a
_diffrn_radiation_wavelength 0.71073
_diffrn_reflns_av_R_equivalents 0.0476
_diffrn_reflns_av_sigmaI/netI 0.0452
_diffrn_reflns_limit_h_max 10
_diffrn_reflns_limit_h_min -15
_diffrn_reflns_limit_k_max 16
_diffrn_reflns_limit_k_min -16
_diffrn_reflns_limit_l_max 18
_diffrn_reflns_limit_l_min -16
_diffrn_reflns_number 15849
_diffrn_reflns_theta_full 27.51
_diffrn_reflns_theta_max 27.51
_diffrn_reflns_theta_min 2.04
_exptl_absorpt_coefficient_mu 3.323
_exptl_absorpt_correction_T_max 1.0000
_exptl_absorpt_correction_T_min 0.6777
_exptl_absorpt_correction_type multi-scan
_exptl_crystal_colour black
_exptl_crystal_density_diffrn 1.868
_exptl_crystal_density_method 'not measured'
_exptl_crystal_description cuboid
_exptl_crystal_F_000 1176
_exptl_crystal_size_max 0.2
_exptl_crystal_size_mid 0.2
_exptl_crystal_size_min 0.2
_refine_diff_density_max 1.176
_refine_diff_density_min -0.889
_refine_diff_density_rms 0.190
_refine_ls_extinction_method none
_refine_ls_goodness_of_fit_ref 1.144
_refine_ls_hydrogen_treatment constr
_refine_ls_matrix_type full
_refine_ls_number_parameters 227
_refine_ls_number_reflns 4724
_refine_ls_number_restraints 0
_refine_ls_restrained_S_all 1.144
_refine_ls_R_factor_all 0.0816
_refine_ls_R_factor_gt 0.0547
_refine_ls_shift/su_max 0.003
_refine_ls_shift/su_mean 0.000
_refine_ls_structure_factor_coef Fsqd
_refine_ls_weighting_details 'calc w=1/[\s^2^(Fo^2^)+(0.0759P)^2^+0.9669P] where P=(Fo^2^+2Fc^2^)/3'
_refine_ls_weighting_scheme calc
_refine_ls_wR_factor_gt 0.1374
_refine_ls_wR_factor_ref 0.1659
_reflns_number_gt 3422
_reflns_number_total 4724
_reflns_threshold_expression >2sigma(I)
_cod_data_source_file c5ce00863h2.cif
_cod_data_source_block 5
_cod_depositor_comments
;
The following automatic conversions were performed:

'_exptl_absorpt_correction_type' value 'Multi-scan' changed to
'multi-scan' according to
/usr/data/users/saulius/crontab/automatic-downloads/rss-feeds/RSC/lib/dictionaries/cif_core.dic
dictionary named 'cif_core.dic' version 2.4.2 from 2011-04-26.

Automatic conversion script
Id: cif_fix_values 3271 2015-04-21 07:52:19Z andrius 

 Adding full bibliography for 7220606--7220610.cif.
;
_cod_original_cell_volume 2058.0(6)
_cod_original_sg_symbol_H-M P2/n
_cod_database_code 7220609

loop_
_symmetry_equiv_pos_as_xyz
'x, y, z'
'-x+1/2, y, -z+1/2'
'-x, -y, -z'
'x-1/2, -y, z-1/2'

loop_
_atom_site_label
_atom_site_type_symbol
_atom_site_fract_x
_atom_site_fract_y
_atom_site_fract_z
_atom_site_U_iso_or_equiv
_atom_site_adp_type
_atom_site_occupancy
_atom_site_symmetry_multiplicity
_atom_site_calc_flag
_atom_site_refinement_flags
Ni1 Ni 0.7500 -0.45823(8) 0.2500 0.0380(2) Uani 1 2 d S
Ni2 Ni 0.94131(6) -0.54707(6) 0.16413(5) 0.0421(2) Uani 1 1 d .
Ni3 Ni 0.7500 -0.84358(8) 0.2500 0.0433(3) Uani 1 2 d S
Ni4 Ni 0.91869(6) -0.75526(6) 0.14146(5) 0.0441(2) Uani 1 1 d .
S5 S 0.78712(13) -0.45112(11) 0.10535(10) 0.0437(3) Uani 1 1 d .
S6 S 0.91361(14) -0.63526(13) 0.02902(11) 0.0508(4) Uani 1 1 d .
S7 S 0.55772(14) -0.85564(14) 0.23396(12) 0.0576(4) Uani 1 1 d .
S8 S 0.55398(13) -0.46849(12) 0.19742(11) 0.0449(3) Uani 1 1 d .
S9 S 0.74576(13) -0.83354(12) 0.09266(11) 0.0476(4) Uani 1 1 d .
S10 S 1.07895(14) -0.66655(14) 0.20693(15) 0.0625(5) Uani 1 1 d .
C6 C 0.7828(5) -0.9623(5) 0.0605(4) 0.0469(14) Uani 1 1 d .
C5 C 0.5053(5) -0.3387(5) 0.2088(4) 0.0486(14) Uani 1 1 d .
C10 C 0.6974(5) -0.5487(5) 0.0274(4) 0.0528(15) Uani 1 1 d .
H10A H 0.6733 -0.6026 0.0667 0.063 Uiso 1 1 calc R
H10B H 0.6267 -0.5161 -0.0113 0.063 Uiso 1 1 calc R
C9 C 0.7672(6) -0.5966(6) -0.0373(4) 0.0586(16) Uani 1 1 d .
H9A H 0.7742 -0.5467 -0.0870 0.070 Uiso 1 1 calc R
H9B H 0.7254 -0.6573 -0.0690 0.070 Uiso 1 1 calc R
C4 C 0.7585(8) -1.0497(5) 0.1105(6) 0.072(2) Uani 1 1 d .
H4A H 0.7207 -1.0428 0.1610 0.087 Uiso 1 1 calc R
C15 C 0.8382(6) -1.1610(6) 0.0072(6) 0.074(2) Uani 1 1 d .
H15A H 0.8557 -1.2279 -0.0108 0.088 Uiso 1 1 calc R
C3 C 0.5223(7) -0.2631(6) 0.1434(6) 0.071(2) Uani 1 1 d .
H3A H 0.5624 -0.2797 0.0960 0.085 Uiso 1 1 calc R
C14 C 0.7916(8) -1.1474(6) 0.0839(7) 0.083(2) Uani 1 1 d .
H14A H 0.7811 -1.2053 0.1204 0.099 Uiso 1 1 calc R
C2 C 0.4478(7) -0.3123(6) 0.2786(5) 0.0665(19) Uani 1 1 d .
H2A H 0.4363 -0.3617 0.3234 0.080 Uiso 1 1 calc R
C1 C 0.8296(8) -0.9773(7) -0.0165(6) 0.088(3) Uani 1 1 d .
H1A H 0.8423 -0.9197 -0.0526 0.105 Uiso 1 1 calc R
C13 C 0.8597(9) -1.0767(8) -0.0440(6) 0.094(3) Uani 1 1 d .
H13A H 0.8939 -1.0849 -0.0964 0.113 Uiso 1 1 calc R
C20 C 1.1120(8) -0.7041(7) 0.3307(6) 0.088(3) Uani 1 1 d .
H20A H 1.1828 -0.7469 0.3437 0.105 Uiso 1 1 calc R
H20B H 1.1296 -0.6417 0.3701 0.105 Uiso 1 1 calc R
C8 C 0.4784(8) -0.7594(10) 0.1408(5) 0.115(4) Uani 1 1 d .
H8A H 0.5356 -0.7099 0.1272 0.138 Uiso 1 1 calc R
H8B H 0.4445 -0.7966 0.0814 0.138 Uiso 1 1 calc R
C12 C 0.4227(9) -0.1368(7) 0.2181(8) 0.090(3) Uani 1 1 d .
H12A H 0.3952 -0.0690 0.2214 0.108 Uiso 1 1 calc R
C11 C 0.4793(8) -0.1623(6) 0.1490(8) 0.086(3) Uani 1 1 d .
H11A H 0.4898 -0.1121 0.1045 0.103 Uiso 1 1 calc R
C16 C 0.4057(8) -0.2085(8) 0.2822(7) 0.091(3) Uani 1 1 d .
H16A H 0.3661 -0.1902 0.3294 0.109 Uiso 1 1 calc R

loop_
_atom_site_aniso_label
_atom_site_aniso_U_11
_atom_site_aniso_U_22
_atom_site_aniso_U_33
_atom_site_aniso_U_23
_atom_site_aniso_U_13
_atom_site_aniso_U_12
Ni1 0.0417(5) 0.0381(5) 0.0347(5) 0.000 0.0103(4) 0.000
Ni2 0.0402(4) 0.0416(4) 0.0461(4) -0.0032(3) 0.0133(3) -0.0003(3)
Ni3 0.0438(6) 0.0409(6) 0.0458(6) 0.000 0.0119(4) 0.000
Ni4 0.0444(4) 0.0430(4) 0.0464(4) -0.0057(3) 0.0134(3) 0.0016(3)
S5 0.0507(8) 0.0444(8) 0.0378(7) 0.0027(6) 0.0141(6) 0.0048(6)
S6 0.0569(9) 0.0522(9) 0.0493(8) -0.0052(7) 0.0244(7) 0.0011(7)
S7 0.0449(8) 0.0724(11) 0.0566(9) -0.0114(8) 0.0142(7) -0.0086(7)
S8 0.0437(8) 0.0487(8) 0.0414(8) -0.0009(6) 0.0087(6) 0.0008(6)
S9 0.0499(8) 0.0458(8) 0.0464(8) -0.0022(6) 0.0099(6) 0.0008(6)
S10 0.0400(8) 0.0572(10) 0.0869(13) -0.0093(9) 0.0080(8) 0.0058(7)
C6 0.042(3) 0.053(4) 0.045(3) -0.011(3) 0.008(2) -0.003(2)
C5 0.049(3) 0.051(4) 0.043(3) 0.002(3) 0.006(3) 0.005(3)
C10 0.050(3) 0.064(4) 0.043(3) -0.001(3) 0.009(3) -0.003(3)
C9 0.070(4) 0.067(4) 0.037(3) -0.006(3) 0.009(3) 0.005(3)
C4 0.116(6) 0.042(4) 0.068(5) -0.011(3) 0.040(4) -0.004(4)
C15 0.053(4) 0.079(6) 0.089(6) -0.036(5) 0.015(4) -0.003(3)
C3 0.069(5) 0.072(5) 0.076(5) 0.017(4) 0.026(4) -0.001(4)
C14 0.104(7) 0.050(4) 0.094(6) -0.010(4) 0.022(5) -0.007(4)
C2 0.087(5) 0.067(5) 0.055(4) 0.008(4) 0.036(4) 0.020(4)
C1 0.120(7) 0.080(6) 0.082(6) -0.005(5) 0.060(6) -0.001(5)
C13 0.127(8) 0.095(7) 0.078(6) -0.029(5) 0.059(6) 0.007(6)
C20 0.098(6) 0.066(5) 0.079(6) 0.002(4) -0.019(5) 0.000(4)
C8 0.065(5) 0.240(14) 0.038(4) 0.009(6) 0.008(3) 0.030(7)
C12 0.093(6) 0.064(5) 0.101(7) -0.005(5) 0.001(5) 0.023(4)
C11 0.087(6) 0.054(5) 0.113(7) 0.030(5) 0.017(5) 0.006(4)
C16 0.101(7) 0.083(6) 0.094(7) -0.006(5) 0.037(5) 0.032(5)

loop_
_atom_type_symbol
_atom_type_description
_atom_type_scat_dispersion_real
_atom_type_scat_dispersion_imag
_atom_type_scat_source
C C 0.0033 0.0016 'International Tables Vol C Tables 4.2.6.8 and 6.1.1.4'
H H 0.0000 0.0000 'International Tables Vol C Tables 4.2.6.8 and 6.1.1.4'
S S 0.1246 0.1234 'International Tables Vol C Tables 4.2.6.8 and 6.1.1.4'
Ni Ni 0.3393 1.1124 'International Tables Vol C Tables 4.2.6.8 and 6.1.1.4'

loop_
_geom_angle_atom_site_label_1
_geom_angle_atom_site_label_2
_geom_angle_atom_site_label_3
_geom_angle
_geom_angle_site_symmetry_1
_geom_angle_site_symmetry_3
S5 Ni1 S5 175.26(9) 2_655 .
S5 Ni1 S8 84.62(5) 2_655 .
S5 Ni1 S8 95.66(5) . .
S5 Ni1 S8 95.66(5) 2_655 2_655
S5 Ni1 S8 84.62(5) . 2_655
S8 Ni1 S8 173.24(9) . 2_655
S5 Ni2 S6 90.93(6) . .
S5 Ni2 S10 169.53(7) . .
S6 Ni2 S10 80.25(7) . .
S5 Ni2 S8 86.01(6) . 2_655
S6 Ni2 S8 171.96(7) . 2_655
S10 Ni2 S8 101.98(7) . 2_655
S5 Ni2 Ni4 117.77(5) . .
S6 Ni2 Ni4 52.64(5) . .
S10 Ni2 Ni4 52.16(5) . .
S8 Ni2 Ni4 122.76(5) 2_655 .
S7 Ni3 S7 171.94(11) . 2_655
S7 Ni3 S9 83.66(6) . 2_655
S7 Ni3 S9 96.81(6) 2_655 2_655
S7 Ni3 S9 96.81(6) . .
S7 Ni3 S9 83.66(6) 2_655 .
S9 Ni3 S9 173.40(9) 2_655 .
S7 Ni3 Ni4 46.02(5) . 2_655
S7 Ni3 Ni4 138.38(5) 2_655 2_655
S9 Ni3 Ni4 47.29(4) 2_655 2_655
S9 Ni3 Ni4 129.40(5) . 2_655
S7 Ni3 Ni4 138.38(5) . .
S7 Ni3 Ni4 46.02(5) 2_655 .
S9 Ni3 Ni4 129.40(5) 2_655 .
S9 Ni3 Ni4 47.29(4) . .
Ni4 Ni3 Ni4 135.55(5) 2_655 .
S7 Ni4 S10 91.64(8) 2_655 .
S7 Ni4 S9 85.29(7) 2_655 .
S10 Ni4 S9 171.27(7) . .
S7 Ni4 S6 170.94(7) 2_655 .
S10 Ni4 S6 79.78(7) . .
S9 Ni4 S6 102.77(7) . .
S7 Ni4 Ni2 120.16(6) 2_655 .
S10 Ni4 Ni2 52.17(5) . .
S9 Ni4 Ni2 122.95(5) . .
S6 Ni4 Ni2 51.91(5) . .
S7 Ni4 Ni3 47.21(5) 2_655 .
S10 Ni4 Ni3 124.82(7) . .
S9 Ni4 Ni3 48.03(4) . .
S6 Ni4 Ni3 136.77(5) . .
Ni2 Ni4 Ni3 111.73(3) . .
C10 S5 Ni2 98.5(2) . .
C10 S5 Ni1 109.3(2) . .
Ni2 S5 Ni1 86.69(6) . .
C9 S6 Ni2 104.1(2) . .
C9 S6 Ni4 115.4(2) . .
Ni2 S6 Ni4 75.45(6) . .
C8 S7 Ni4 97.8(3) . 2_655
C8 S7 Ni3 110.1(3) . .
Ni4 S7 Ni3 86.77(6) 2_655 .
C5 S8 Ni2 106.7(2) . 2_655
C5 S8 Ni1 103.7(2) . .
Ni2 S8 Ni1 85.33(6) 2_655 .
C6 S9 Ni4 104.06(19) . .
C6 S9 Ni3 104.7(2) . .
Ni4 S9 Ni3 84.68(6) . .
C20 S10 Ni4 104.1(3) . .
C20 S10 Ni2 115.9(3) . .
Ni4 S10 Ni2 75.67(6) . .
C1 C6 C4 118.2(7) . .
C1 C6 S9 120.4(6) . .
C4 C6 S9 121.3(5) . .
C2 C5 C3 119.2(6) . .
C2 C5 S8 121.3(5) . .
C3 C5 S8 119.5(5) . .
C9 C10 S5 109.9(4) . .
C9 C10 H10A 109.7 . .
S5 C10 H10A 109.7 . .
C9 C10 H10B 109.7 . .
S5 C10 H10B 109.7 . .
H10A C10 H10B 108.2 . .
C10 C9 S6 111.7(4) . .
C10 C9 H9A 109.3 . .
S6 C9 H9A 109.3 . .
C10 C9 H9B 109.3 . .
S6 C9 H9B 109.3 . .
H9A C9 H9B 107.9 . .
C6 C4 C14 118.8(7) . .
C6 C4 H4A 120.6 . .
C14 C4 H4A 120.6 . .
C14 C15 C13 119.7(7) . .
C14 C15 H15A 120.2 . .
C13 C15 H15A 120.2 . .
C5 C3 C11 119.8(8) . .
C5 C3 H3A 120.1 . .
C11 C3 H3A 120.1 . .
C15 C14 C4 122.2(8) . .
C15 C14 H14A 118.9 . .
C4 C14 H14A 118.9 . .
C5 C2 C16 119.3(7) . .
C5 C2 H2A 120.3 . .
C16 C2 H2A 120.3 . .
C6 C1 C13 122.1(8) . .
C6 C1 H1A 118.9 . .
C13 C1 H1A 118.9 . .
C15 C13 C1 118.9(7) . .
C15 C13 H13A 120.6 . .
C1 C13 H13A 120.6 . .
C8 C20 S10 114.9(6) 2_655 .
C8 C20 H20A 108.5 2_655 .
S10 C20 H20A 108.5 . .
C8 C20 H20B 108.5 2_655 .
S10 C20 H20B 108.5 . .
H20A C20 H20B 107.5 . .
C20 C8 S7 113.7(6) 2_655 .
C20 C8 H8A 108.8 2_655 .
S7 C8 H8A 108.8 . .
C20 C8 H8B 108.8 2_655 .
S7 C8 H8B 108.8 . .
H8A C8 H8B 107.7 . .
C11 C12 C16 120.4(8) . .
C11 C12 H12A 119.8 . .
C16 C12 H12A 119.8 . .
C12 C11 C3 120.7(8) . .
C12 C11 H11A 119.7 . .
C3 C11 H11A 119.7 . .
C12 C16 C2 120.6(8) . .
C12 C16 H16A 119.7 . .
C2 C16 H16A 119.7 . .

loop_
_geom_bond_atom_site_label_1
_geom_bond_atom_site_label_2
_geom_bond_distance
_geom_bond_site_symmetry_2
Ni1 S5 2.2028(14) 2_655
Ni1 S5 2.2028(14) .
Ni1 S8 2.2277(15) .
Ni1 S8 2.2277(15) 2_655
Ni2 S5 2.1709(16) .
Ni2 S6 2.1873(17) .
Ni2 S10 2.1931(18) .
Ni2 S8 2.2018(17) 2_655
Ni2 Ni4 2.6903(11) .
Ni3 S7 2.1974(16) .
Ni3 S7 2.1974(16) 2_655
Ni3 S9 2.2322(16) 2_655
Ni3 S9 2.2322(16) .
Ni3 Ni4 2.9895(9) 2_655
Ni3 Ni4 2.9895(9) .
Ni4 S7 2.1545(19) 2_655
Ni4 S10 2.1928(18) .
Ni4 S9 2.2061(17) .
Ni4 S6 2.2091(18) .
S5 C10 1.826(6) .
S6 C9 1.809(7) .
S7 C8 1.884(10) .
S7 Ni4 2.1545(19) 2_655
S8 C5 1.776(6) .
S8 Ni2 2.2018(17) 2_655
S9 C6 1.791(6) .
S10 C20 1.778(8) .
C6 C1 1.347(9) .
C6 C4 1.391(9) .
C5 C2 1.364(9) .
C5 C3 1.389(9) .
C10 C9 1.495(8) .
C10 H10A 0.9700 .
C10 H10B 0.9700 .
C9 H9A 0.9700 .
C9 H9B 0.9700 .
C4 C14 1.388(10) .
C4 H4A 0.9300 .
C15 C14 1.338(12) .
C15 C13 1.358(12) .
C15 H15A 0.9300 .
C3 C11 1.392(10) .
C3 H3A 0.9300 .
C14 H14A 0.9300 .
C2 C16 1.420(11) .
C2 H2A 0.9300 .
C1 C13 1.400(11) .
C1 H1A 0.9300 .
C13 H13A 0.9300 .
C20 C8 1.403(12) 2_655
C20 H20A 0.9700 .
C20 H20B 0.9700 .
C8 C20 1.403(12) 2_655
C8 H8A 0.9700 .
C8 H8B 0.9700 .
C12 C11 1.347(14) .
C12 C16 1.341(13) .
C12 H12A 0.9300 .
C11 H11A 0.9300 .
C16 H16A 0.9300 .
